data_1539827
loop_
_publ_author_name
'Boller, H.'
'Oesterreicher, H.'

_publ_section_title
;
 Tb2(Fe0.832 Al0.168)17: a simple crystal structure derived by disordered
 substitutions in the Th2 Ni17 type
;
_journal_name_full 'Journal of the Less-Common Metals'
_journal_page_first 103
_journal_page_last 109
_journal_volume 45
_journal_year 1976
_chemical_formula_sum 'Al3.23 Fe15.77 Tb2'
_chemical_name_systematic 'Al2.89 Fe14.11 Tb2'
_space_group_IT_number 177
_symmetry_space_group_name_Hall 'P 6 2'
_symmetry_space_group_name_H-M 'P 6 2 2'
_cell_angle_alpha 90
_cell_angle_beta 90
_cell_angle_gamma 120
_cell_formula_units_Z 1
_cell_length_a 8.532
_cell_length_b 8.532
_cell_length_c 4.175
_cell_volume 263.202
_citation_journal_id_ASTM JCOMAH
_cod_data_source_file Boller_JCOMAH_1976_1313.cif
_cod_data_source_block Al3.23Fe15.77Tb2
_cod_original_cell_volume 263.2018
_cod_database_code 1539827

loop_
_symmetry_equiv_pos_as_xyz
x,y,z
x-y,x,z
-y,x-y,z
-x,-y,z
-x+y,-x,z
y,-x+y,z
-y,-x,-z
x-y,-y,-z
x,x-y,-z
y,x,-z
-x+y,y,-z
-x,-x+y,-z

loop_
_atom_site_label
_atom_site_type_symbol
_atom_site_fract_x
_atom_site_fract_y
_atom_site_fract_z
_atom_site_occupancy
_atom_site_U_iso_or_equiv
Al3 Al 0.333 0 0.5 0.17 0.0
Tb2 Tb 0.3333 0.6667 0.5 0.5 0.0
Fe2 Fe 0.3333 0.6667 0.22 0.83 0.0
Fe3 Fe 0.333 0 0.5 0.83 0.0
Al2 Al 0.3333 0.6667 0.22 0.17 0.0
Tb1 Tb 0 0 0.5 1 0.0
Al4 Al 0.167 0.833 0 0.17 0.0
Al1 Al 0.5 0 0 0.17 0.0
Fe4 Fe 0.167 0.833 0 0.83 0.0
Fe1 Fe 0.5 0 0 0.83 0.0
